data_4306591
loop_
_publ_author_name
'Paul D. Knight'
'Andrew J. P. White'
'Charlotte K. Williams'

_publ_section_title
;
Dinuclear Zinc Complexes Using Pentadentate Phenolate Ligands
;
_journal_name_full 'Inorganic Chemistry'
_journal_page_first 11711
_journal_page_last 11719
_journal_paper_doi 10.1021/ic8014173
_journal_volume 47
_journal_year 2008
_chemical_formula_moiety '(C21 H37 N4 O5 Zn2), (C24 H20 B)'
_chemical_formula_sum 'C45 H57 B N4 O5 Zn2'
_chemical_formula_weight 875.50
_chemical_name_systematic
; 
 ? 
;
_space_group_IT_number 2
_symmetry_cell_setting triclinic
_symmetry_space_group_name_Hall '-P 1'
_symmetry_space_group_name_H-M 'P -1'
_atom_sites_solution_hydrogens geom
_atom_sites_solution_primary direct
_atom_sites_solution_secondary difmap
_audit_creation_method SHELXL-97
_cell_angle_alpha 114.808(3)
_cell_angle_beta 92.928(3)
_cell_angle_gamma 112.364(3)
_cell_formula_units_Z 2
_cell_length_a 12.0901(4)
_cell_length_b 13.8395(4)
_cell_length_c 15.8316(5)
_cell_measurement_reflns_used 10374
_cell_measurement_temperature 173(2)
_cell_measurement_theta_max 32.5586
_cell_measurement_theta_min 3.6288
_cell_volume 2152.45(15)
_computing_cell_refinement 'CrysAlis RED, Oxford Diffraction Ltd'
_computing_data_collection 'CrysAlis CCD, Oxford Diffraction Ltd'
_computing_data_reduction 'CrysAlis RED, Oxford Diffraction Ltd'
_computing_molecular_graphics 'Bruker SHELXTL'
_computing_publication_material 'Bruker SHELXTL'
_computing_structure_refinement 'SHELXL-97 (Sheldrick, 1997)'
_computing_structure_solution 'SHELXS-97 (Sheldrick, 1990)'
_diffrn_ambient_temperature 173(2)
_diffrn_detector_area_resol_mean 15.9863
_diffrn_measured_fraction_theta_full 0.897
_diffrn_measured_fraction_theta_max 0.897
_diffrn_measurement_device_type 'OD Xcalibur 3'
_diffrn_measurement_method 'phi and omega scans'
_diffrn_radiation_monochromator graphite
_diffrn_radiation_source 'Enhance (Mo) X-ray Source'
_diffrn_radiation_type MoK\a
_diffrn_radiation_wavelength 0.71073
_diffrn_reflns_av_R_equivalents 0.0699
_diffrn_reflns_av_sigmaI/netI 0.1178
_diffrn_reflns_limit_h_max 17
_diffrn_reflns_limit_h_min -17
_diffrn_reflns_limit_k_max 20
_diffrn_reflns_limit_k_min -20
_diffrn_reflns_limit_l_max 23
_diffrn_reflns_limit_l_min -21
_diffrn_reflns_number 32353
_diffrn_reflns_theta_full 32.48
_diffrn_reflns_theta_max 32.48
_diffrn_reflns_theta_min 3.62
_diffrn_standards_number 0
_exptl_absorpt_coefficient_mu 1.163
_exptl_absorpt_correction_T_max 0.947
_exptl_absorpt_correction_T_min 0.774
_exptl_absorpt_correction_type analytical
_exptl_absorpt_process_details
; 
CrysAlis RED, Oxford Diffraction Ltd., 
Version 1.171.32.4 (release 27-04-2006 CrysAlis171 .NET) 
(compiled Apr 27 2007,17:53:11) 
Analytical numeric absorption correction using a multifaceted crystal 
model based on expressions derived by R.C. Clark & J.S. Reid. 
(Clark, R. C. & Reid, J. S. (1995). Acta Cryst. A51, 887-897) 
;
_exptl_crystal_colour Colourless
_exptl_crystal_density_diffrn 1.351
_exptl_crystal_density_method 'not measured'
_exptl_crystal_description 'platy needles'
_exptl_crystal_F_000 920
_exptl_crystal_size_max 0.35
_exptl_crystal_size_mid 0.12
_exptl_crystal_size_min 0.05
_refine_diff_density_max 1.758
_refine_diff_density_min -0.706
_refine_diff_density_rms 0.118
_refine_ls_extinction_method none
_refine_ls_goodness_of_fit_ref 0.992
_refine_ls_hydrogen_treatment mixed
_refine_ls_matrix_type full
_refine_ls_number_parameters 525
_refine_ls_number_reflns 13958
_refine_ls_number_restraints 2
_refine_ls_restrained_S_all 0.992
_refine_ls_R_factor_all 0.1321
_refine_ls_R_factor_gt 0.0703
_refine_ls_shift/su_max 0.001
_refine_ls_shift/su_mean 0.000
_refine_ls_structure_factor_coef Fsqd
_refine_ls_weighting_details 'calc w=1/[\s^2^(Fo^2^)+(0.0953P)^2^+0.0000P] where P=(Fo^2^+2Fc^2^)/3'
_refine_ls_weighting_scheme calc
_refine_ls_wR_factor_gt 0.1643
_refine_ls_wR_factor_ref 0.1866
_reflns_number_gt 7915
_reflns_number_total 13958
_reflns_threshold_expression >2sigma(I)
_cod_data_source_file ic8014173_si_002_4.cif
_cod_data_source_block Compound_4
_cod_depositor_comments
;
The following automatic conversions were performed:
'_symmetry_cell_setting' value 'Triclinic' changed to 'triclinic'
according to '/home/saulius/struct/CIF-dictionaries/cif_core.dic'
dictionary named 'cif_core.dic' version 2.4.1 from 2010-06-29.

Automatic conversion script
Id: cif_fix_enum 1527 2010-12-29 10:47:43Z saulius 
;
_cod_original_cell_volume 2152.45(11)
_cod_database_code 4306591

loop_
_symmetry_equiv_pos_as_xyz
'x, y, z'
'-x, -y, -z'

loop_
_atom_site_label
_atom_site_type_symbol
_atom_site_fract_x
_atom_site_fract_y
_atom_site_fract_z
_atom_site_U_iso_or_equiv
_atom_site_adp_type
_atom_site_occupancy
_atom_site_symmetry_multiplicity
_atom_site_calc_flag
_atom_site_refinement_flags
_atom_site_disorder_assembly
_atom_site_disorder_group
Zn1 Zn 0.73437(3) 0.44693(4) 0.76585(3) 0.02336(11) Uani 1 1 d . . .
Zn2 Zn 0.44454(3) 0.36789(4) 0.76853(3) 0.02474(11) Uani 1 1 d . . .
O1 O 0.5597(2) 0.3548(2) 0.67976(17) 0.0263(5) Uani 1 1 d . . .
C1 C 0.5276(3) 0.2982(3) 0.5833(2) 0.0206(6) Uani 1 1 d . . .
C2 C 0.5930(3) 0.2388(3) 0.5307(2) 0.0213(7) Uani 1 1 d . . .
C3 C 0.5593(3) 0.1815(3) 0.4305(3) 0.0262(7) Uani 1 1 d . . .
H3A H 0.6049 0.1427 0.3958 0.031 Uiso 1 1 calc R . .
C4 C 0.4604(3) 0.1798(3) 0.3800(3) 0.0299(8) Uani 1 1 d . . .
C5 C 0.3953(3) 0.2365(3) 0.4321(3) 0.0272(8) Uani 1 1 d . . .
H5A H 0.3265 0.2346 0.3985 0.033 Uiso 1 1 calc R . .
C6 C 0.4272(3) 0.2966(3) 0.5326(3) 0.0239(7) Uani 1 1 d . . .
C7 C 0.7019(3) 0.2407(3) 0.5829(3) 0.0261(7) Uani 1 1 d . . .
H7A H 0.6743 0.2000 0.6220 0.031 Uiso 1 1 calc R . .
H7B H 0.7394 0.1979 0.5359 0.031 Uiso 1 1 calc R . .
N8 N 0.7952(2) 0.3659(2) 0.6465(2) 0.0237(6) Uani 1 1 d D . .
H8 H 0.806(4) 0.406(3) 0.613(2) 0.039(12) Uiso 1 1 d D . .
C9 C 0.9157(3) 0.3765(3) 0.6849(3) 0.0288(8) Uani 1 1 d . . .
H9A H 0.9539 0.3471 0.6319 0.035 Uiso 1 1 calc R . .
H9B H 0.9045 0.3289 0.7190 0.035 Uiso 1 1 calc R . .
C10 C 0.9982(3) 0.5083(3) 0.7546(2) 0.0250(7) Uani 1 1 d . . .
H10A H 1.0802 0.5189 0.7816 0.030 Uiso 1 1 calc R . .
H10B H 1.0102 0.5550 0.7197 0.030 Uiso 1 1 calc R . .
N11 N 0.9399(2) 0.5515(3) 0.8334(2) 0.0273(6) Uani 1 1 d . . .
C12 C 0.9853(3) 0.6795(3) 0.8720(3) 0.0353(9) Uani 1 1 d . . .
H12A H 1.0747 0.7191 0.8995 0.053 Uiso 1 1 calc R . .
H12B H 0.9444 0.7086 0.9221 0.053 Uiso 1 1 calc R . .
H12C H 0.9672 0.6967 0.8203 0.053 Uiso 1 1 calc R . .
C13 C 0.9736(4) 0.5275(4) 0.9100(3) 0.0415(10) Uani 1 1 d . . .
H13A H 1.0630 0.5727 0.9380 0.062 Uiso 1 1 calc R . .
H13B H 0.9500 0.4424 0.8833 0.062 Uiso 1 1 calc R . .
H13C H 0.9303 0.5512 0.9598 0.062 Uiso 1 1 calc R . .
C14 C 0.4254(4) 0.1176(5) 0.2719(3) 0.0535(13) Uani 1 1 d . . .
H14A H 0.3795 0.1508 0.2491 0.080 Uiso 1 1 calc R . .
H14B H 0.3735 0.0326 0.2478 0.080 Uiso 1 1 calc R . .
H14C H 0.5003 0.1289 0.2483 0.080 Uiso 1 1 calc R . .
C15 C 0.3548(3) 0.3575(3) 0.5862(3) 0.0289(8) Uani 1 1 d . . .
H15A H 0.4089 0.4438 0.6246 0.035 Uiso 1 1 calc R . .
H15B H 0.2863 0.3457 0.5401 0.035 Uiso 1 1 calc R . .
N16 N 0.3036(3) 0.3088(3) 0.6512(2) 0.0278(6) Uani 1 1 d D . .
H16 H 0.268(4) 0.2291(4) 0.617(3) 0.046(13) Uiso 1 1 d D . .
C17 C 0.2108(3) 0.3468(4) 0.6915(3) 0.0355(9) Uani 1 1 d . . .
H17A H 0.1365 0.3131 0.6398 0.043 Uiso 1 1 calc R . .
H17B H 0.2453 0.4345 0.7236 0.043 Uiso 1 1 calc R . .
C18 C 0.1772(3) 0.3016(4) 0.7639(3) 0.0315(8) Uani 1 1 d . . .
H18A H 0.1140 0.3244 0.7919 0.038 Uiso 1 1 calc R . .
H18B H 0.1416 0.2138 0.7308 0.038 Uiso 1 1 calc R . .
N19 N 0.2881(3) 0.3519(3) 0.8418(2) 0.0310(7) Uani 1 1 d . . .
C20 C 0.3088(4) 0.4703(4) 0.9172(3) 0.0534(13) Uani 1 1 d . . .
H20A H 0.2402 0.4621 0.9484 0.080 Uiso 1 1 calc R . .
H20B H 0.3135 0.5213 0.8880 0.080 Uiso 1 1 calc R . .
H20C H 0.3864 0.5061 0.9652 0.080 Uiso 1 1 calc R . .
C21 C 0.2664(4) 0.2701(5) 0.8833(3) 0.0487(12) Uani 1 1 d . . .
H21A H 0.1969 0.2669 0.9131 0.073 Uiso 1 1 calc R . .
H21B H 0.3407 0.2987 0.9319 0.073 Uiso 1 1 calc R . .
H21C H 0.2471 0.1904 0.8322 0.073 Uiso 1 1 calc R . .
O25 O 0.7146(2) 0.5929(2) 0.8388(2) 0.0387(7) Uani 1 1 d . . .
C26 C 0.6260(4) 0.6176(3) 0.8501(3) 0.0318(8) Uani 1 1 d . . .
O27 O 0.5151(2) 0.5439(2) 0.8314(2) 0.0375(6) Uani 1 1 d . . .
C28 C 0.6531(5) 0.7465(4) 0.8899(4) 0.0503(12) Uani 1 1 d . . .
H28A H 0.7411 0.7967 0.9223 0.075 Uiso 1 1 calc R . .
H28B H 0.6037 0.7653 0.9360 0.075 Uiso 1 1 calc R . .
H28C H 0.6322 0.7611 0.8372 0.075 Uiso 1 1 calc R . .
O30 O 0.7066(2) 0.3469(2) 0.83121(19) 0.0329(6) Uani 1 1 d . . .
C31 C 0.6097(3) 0.2964(3) 0.8519(3) 0.0274(7) Uani 1 1 d . . .
O32 O 0.5116(2) 0.3065(3) 0.8402(2) 0.0358(6) Uani 1 1 d . . .
C33 C 0.6119(5) 0.2184(5) 0.8943(4) 0.0567(14) Uani 1 1 d . . .
H33A H 0.6114 0.1459 0.8444 0.085 Uiso 1 1 calc R . .
H33B H 0.5390 0.1976 0.9196 0.085 Uiso 1 1 calc R . .
H33C H 0.6868 0.2608 0.9465 0.085 Uiso 1 1 calc R . .
B B 0.9373(3) 0.1302(3) 0.2962(3) 0.0234(8) Uani 1 1 d . . .
C40 C 0.8342(3) 0.1359(3) 0.2277(2) 0.0230(7) Uani 1 1 d . . .
C41 C 0.8016(3) 0.2286(3) 0.2623(3) 0.0299(8) Uani 1 1 d . . .
H41A H 0.8417 0.2908 0.3263 0.036 Uiso 1 1 calc R . .
C42 C 0.7127(3) 0.2354(4) 0.2079(3) 0.0362(9) Uani 1 1 d . . .
H42A H 0.6920 0.2998 0.2354 0.043 Uiso 1 1 calc R . .
C43 C 0.6551(3) 0.1476(4) 0.1137(3) 0.0426(11) Uani 1 1 d . . .
H43A H 0.5963 0.1521 0.0752 0.051 Uiso 1 1 calc R . .
C44 C 0.6844(4) 0.0540(4) 0.0770(3) 0.0421(10) Uani 1 1 d . . .
H44A H 0.6455 -0.0065 0.0123 0.050 Uiso 1 1 calc R . .
C45 C 0.7700(3) 0.0462(4) 0.1325(3) 0.0343(9) Uani 1 1 d . . .
H45A H 0.7857 -0.0214 0.1057 0.041 Uiso 1 1 calc R . .
C46 C 1.0012(3) 0.0469(3) 0.2331(2) 0.0237(7) Uani 1 1 d . . .
C47 C 1.0273(3) 0.0394(3) 0.1458(3) 0.0327(8) Uani 1 1 d . . .
H47A H 1.0051 0.0828 0.1207 0.039 Uiso 1 1 calc R . .
C48 C 1.0839(4) -0.0286(4) 0.0945(3) 0.0384(9) Uani 1 1 d . . .
H48A H 1.1003 -0.0301 0.0360 0.046 Uiso 1 1 calc R . .
C49 C 1.1167(4) -0.0942(4) 0.1277(3) 0.0386(10) Uani 1 1 d . . .
H49A H 1.1529 -0.1431 0.0916 0.046 Uiso 1 1 calc R . .
C50 C 1.0956(3) -0.0868(3) 0.2140(3) 0.0374(9) Uani 1 1 d . . .
H50A H 1.1199 -0.1291 0.2392 0.045 Uiso 1 1 calc R . .
C51 C 1.0396(3) -0.0189(3) 0.2645(3) 0.0294(8) Uani 1 1 d . . .
H51A H 1.0262 -0.0163 0.3239 0.035 Uiso 1 1 calc R . .
C52 C 1.0480(3) 0.2666(3) 0.3649(2) 0.0234(7) Uani 1 1 d . . .
C53 C 1.1596(3) 0.3113(3) 0.3414(3) 0.0262(7) Uani 1 1 d . . .
H53A H 1.1730 0.2622 0.2836 0.031 Uiso 1 1 calc R . .
C54 C 1.2522(3) 0.4265(3) 0.4010(3) 0.0351(9) Uani 1 1 d . . .
H54A H 1.3267 0.4543 0.3824 0.042 Uiso 1 1 calc R . .
C55 C 1.2375(4) 0.5002(3) 0.4856(3) 0.0389(10) Uani 1 1 d . . .
H55A H 1.3014 0.5778 0.5263 0.047 Uiso 1 1 calc R . .
C56 C 1.1270(4) 0.4587(3) 0.5103(3) 0.0373(9) Uani 1 1 d . . .
H56A H 1.1144 0.5086 0.5682 0.045 Uiso 1 1 calc R . .
C57 C 1.0351(3) 0.3450(3) 0.4510(3) 0.0324(8) Uani 1 1 d . . .
H57A H 0.9601 0.3189 0.4694 0.039 Uiso 1 1 calc R . .
C58 C 0.8667(3) 0.0758(3) 0.3638(2) 0.0244(7) Uani 1 1 d . . .
C59 C 0.9311(4) 0.0975(3) 0.4509(3) 0.0327(8) Uani 1 1 d . . .
H59A H 1.0179 0.1458 0.4717 0.039 Uiso 1 1 calc R . .
C60 C 0.8730(4) 0.0512(4) 0.5081(3) 0.0393(10) Uani 1 1 d . . .
H60A H 0.9203 0.0683 0.5668 0.047 Uiso 1 1 calc R . .
C61 C 0.7487(4) -0.0187(4) 0.4807(3) 0.0401(10) Uani 1 1 d . . .
H61A H 0.7088 -0.0489 0.5205 0.048 Uiso 1 1 calc R . .
C62 C 0.6817(4) -0.0450(3) 0.3946(3) 0.0375(9) Uani 1 1 d . . .
H62A H 0.5953 -0.0950 0.3741 0.045 Uiso 1 1 calc R . .
C63 C 0.7400(3) 0.0016(3) 0.3373(3) 0.0296(8) Uani 1 1 d . . .
H63A H 0.6919 -0.0179 0.2782 0.036 Uiso 1 1 calc R . .

loop_
_atom_site_aniso_label
_atom_site_aniso_U_11
_atom_site_aniso_U_22
_atom_site_aniso_U_33
_atom_site_aniso_U_23
_atom_site_aniso_U_13
_atom_site_aniso_U_12
Zn1 0.01650(18) 0.0253(2) 0.0280(2) 0.01308(17) 0.00525(14) 0.00855(15)
Zn2 0.01737(19) 0.0269(2) 0.0299(2) 0.01300(18) 0.00726(15) 0.01008(16)
O1 0.0168(11) 0.0345(14) 0.0280(13) 0.0138(11) 0.0074(9) 0.0128(10)
C1 0.0151(14) 0.0220(16) 0.0270(17) 0.0147(14) 0.0042(12) 0.0071(12)
C2 0.0193(15) 0.0159(15) 0.0282(17) 0.0110(13) 0.0055(12) 0.0067(12)
C3 0.0226(16) 0.0213(16) 0.0321(18) 0.0130(15) 0.0096(14) 0.0065(13)
C4 0.0241(17) 0.0276(18) 0.0272(18) 0.0121(15) 0.0053(14) 0.0022(14)
C5 0.0171(15) 0.0327(19) 0.0351(19) 0.0228(16) 0.0014(13) 0.0072(14)
C6 0.0181(15) 0.0281(18) 0.0347(19) 0.0206(16) 0.0089(13) 0.0123(13)
C7 0.0251(16) 0.0223(17) 0.0334(19) 0.0127(15) 0.0059(14) 0.0137(13)
N8 0.0173(13) 0.0232(14) 0.0329(16) 0.0162(13) 0.0038(11) 0.0083(11)
C9 0.0205(16) 0.0297(19) 0.036(2) 0.0153(16) 0.0058(14) 0.0118(14)
C10 0.0214(16) 0.0272(18) 0.0311(18) 0.0181(15) 0.0094(13) 0.0103(13)
N11 0.0181(13) 0.0303(16) 0.0292(15) 0.0158(13) 0.0050(11) 0.0050(12)
C12 0.0236(17) 0.0289(19) 0.040(2) 0.0129(17) 0.0006(15) 0.0035(15)
C13 0.0266(19) 0.063(3) 0.040(2) 0.034(2) 0.0044(16) 0.0148(19)
C14 0.040(2) 0.068(3) 0.026(2) 0.011(2) 0.0005(17) 0.013(2)
C15 0.0253(17) 0.0271(18) 0.041(2) 0.0200(17) 0.0097(15) 0.0136(14)
N16 0.0186(13) 0.0271(16) 0.0369(17) 0.0155(14) 0.0091(12) 0.0091(12)
C17 0.0205(17) 0.046(2) 0.047(2) 0.021(2) 0.0133(15) 0.0213(16)
C18 0.0216(16) 0.038(2) 0.037(2) 0.0168(17) 0.0111(14) 0.0162(15)
N19 0.0246(14) 0.0352(17) 0.0299(16) 0.0126(14) 0.0110(12) 0.0129(13)
C20 0.040(2) 0.046(3) 0.054(3) 0.007(2) 0.025(2) 0.017(2)
C21 0.042(2) 0.076(3) 0.054(3) 0.049(3) 0.028(2) 0.029(2)
O25 0.0223(13) 0.0303(14) 0.0499(17) 0.0088(13) 0.0064(11) 0.0106(11)
C26 0.035(2) 0.0289(19) 0.034(2) 0.0176(17) 0.0126(16) 0.0124(16)
O27 0.0273(13) 0.0299(14) 0.0515(17) 0.0157(13) 0.0163(12) 0.0123(11)
C28 0.059(3) 0.031(2) 0.069(3) 0.027(2) 0.028(2) 0.022(2)
O30 0.0206(12) 0.0399(15) 0.0487(16) 0.0313(14) 0.0089(11) 0.0120(11)
C31 0.0255(17) 0.0261(18) 0.0318(19) 0.0148(15) 0.0059(14) 0.0116(14)
O32 0.0290(13) 0.0477(17) 0.0466(16) 0.0322(14) 0.0168(12) 0.0203(12)
C33 0.051(3) 0.057(3) 0.093(4) 0.060(3) 0.024(3) 0.026(2)
B 0.0237(18) 0.0207(18) 0.0246(19) 0.0129(16) 0.0058(14) 0.0063(14)
C40 0.0213(15) 0.0200(16) 0.0290(17) 0.0159(14) 0.0088(13) 0.0051(12)
C41 0.0214(16) 0.0282(19) 0.038(2) 0.0178(17) 0.0069(14) 0.0071(14)
C42 0.0246(18) 0.036(2) 0.057(3) 0.029(2) 0.0156(17) 0.0143(16)
C43 0.0185(17) 0.058(3) 0.058(3) 0.039(2) 0.0053(17) 0.0119(18)
C44 0.032(2) 0.044(2) 0.036(2) 0.016(2) -0.0020(17) 0.0084(18)
C45 0.0282(18) 0.031(2) 0.036(2) 0.0154(17) 0.0014(15) 0.0072(15)
C46 0.0168(14) 0.0196(16) 0.0276(17) 0.0107(14) 0.0004(12) 0.0025(12)
C47 0.036(2) 0.033(2) 0.0304(19) 0.0170(17) 0.0105(15) 0.0141(16)
C48 0.040(2) 0.034(2) 0.0257(19) 0.0059(17) 0.0091(16) 0.0115(17)
C49 0.0294(19) 0.029(2) 0.045(2) 0.0080(18) 0.0080(17) 0.0124(16)
C50 0.0297(19) 0.030(2) 0.056(3) 0.023(2) 0.0067(18) 0.0142(16)
C51 0.0229(16) 0.036(2) 0.037(2) 0.0239(17) 0.0109(14) 0.0132(15)
C52 0.0199(15) 0.0179(15) 0.0296(18) 0.0127(14) 0.0022(13) 0.0047(12)
C53 0.0223(16) 0.0263(18) 0.0330(19) 0.0184(16) 0.0044(13) 0.0089(13)
C54 0.0284(18) 0.0271(19) 0.047(2) 0.0260(19) 0.0008(16) 0.0013(15)
C55 0.041(2) 0.0215(18) 0.039(2) 0.0138(17) -0.0105(18) 0.0028(16)
C56 0.052(2) 0.0222(18) 0.032(2) 0.0101(16) -0.0008(17) 0.0162(17)
C57 0.0316(19) 0.0296(19) 0.034(2) 0.0152(17) 0.0079(15) 0.0112(15)
C58 0.0264(16) 0.0216(16) 0.0320(18) 0.0162(15) 0.0139(14) 0.0122(13)
C59 0.037(2) 0.034(2) 0.034(2) 0.0199(17) 0.0133(16) 0.0171(17)
C60 0.066(3) 0.037(2) 0.032(2) 0.0223(18) 0.0165(19) 0.033(2)
C61 0.061(3) 0.030(2) 0.049(2) 0.030(2) 0.032(2) 0.026(2)
C62 0.043(2) 0.0242(19) 0.050(2) 0.0204(18) 0.0259(19) 0.0145(16)
C63 0.0303(18) 0.0239(18) 0.035(2) 0.0149(16) 0.0100(15) 0.0106(15)

loop_
_atom_type_symbol
_atom_type_description
_atom_type_scat_dispersion_real
_atom_type_scat_dispersion_imag
_atom_type_scat_source
C C 0.0033 0.0016 'International Tables Vol C Tables 4.2.6.8 and 6.1.1.4'
H H 0.0000 0.0000 'International Tables Vol C Tables 4.2.6.8 and 6.1.1.4'
B B 0.0013 0.0007 'International Tables Vol C Tables 4.2.6.8 and 6.1.1.4'
N N 0.0061 0.0033 'International Tables Vol C Tables 4.2.6.8 and 6.1.1.4'
O O 0.0106 0.0060 'International Tables Vol C Tables 4.2.6.8 and 6.1.1.4'
Zn Zn 0.2839 1.4301 'International Tables Vol C Tables 4.2.6.8 and 6.1.1.4'

loop_
_geom_angle_atom_site_label_1
_geom_angle_atom_site_label_2
_geom_angle_atom_site_label_3
_geom_angle
_geom_angle_site_symmetry_1
_geom_angle_site_symmetry_3
_geom_angle_publ_flag
O25 Zn1 O30 113.34(12) . . ?
O25 Zn1 O1 93.64(10) . . ?
O30 Zn1 O1 95.10(10) . . ?
O25 Zn1 N8 141.05(12) . . ?
O30 Zn1 N8 105.15(11) . . ?
O1 Zn1 N8 88.61(10) . . ?
O25 Zn1 N11 89.43(11) . . ?
O30 Zn1 N11 94.56(10) . . ?
O1 Zn1 N11 167.75(10) . . ?
N8 Zn1 N11 81.61(11) . . ?
O32 Zn2 O27 114.34(12) . . ?
O32 Zn2 O1 93.50(10) . . ?
O27 Zn2 O1 95.44(11) . . ?
O32 Zn2 N16 140.60(12) . . ?
O27 Zn2 N16 104.55(12) . . ?
O1 Zn2 N16 88.79(11) . . ?
O32 Zn2 N19 89.87(11) . . ?
O27 Zn2 N19 92.80(12) . . ?
O1 Zn2 N19 168.88(10) . . ?
N16 Zn2 N19 81.92(12) . . ?
C1 O1 Zn2 126.98(19) . . ?
C1 O1 Zn1 126.50(19) . . ?
Zn2 O1 Zn1 106.51(11) . . ?
O1 C1 C2 120.8(3) . . ?
O1 C1 C6 120.5(3) . . ?
C2 C1 C6 118.7(3) . . ?
C3 C2 C1 120.1(3) . . ?
C3 C2 C7 120.1(3) . . ?
C1 C2 C7 119.8(3) . . ?
C4 C3 C2 121.5(3) . . ?
C5 C4 C3 118.0(3) . . ?
C5 C4 C14 121.2(4) . . ?
C3 C4 C14 120.8(4) . . ?
C4 C5 C6 122.4(3) . . ?
C5 C6 C1 119.3(3) . . ?
C5 C6 C15 120.6(3) . . ?
C1 C6 C15 120.0(3) . . ?
N8 C7 C2 109.7(3) . . ?
C9 N8 C7 113.3(3) . . ?
C9 N8 Zn1 106.1(2) . . ?
C7 N8 Zn1 110.7(2) . . ?
N8 C9 C10 107.4(3) . . ?
N11 C10 C9 109.8(3) . . ?
C12 N11 C13 109.0(3) . . ?
C12 N11 C10 108.7(3) . . ?
C13 N11 C10 109.8(3) . . ?
C12 N11 Zn1 113.8(2) . . ?
C13 N11 Zn1 110.4(2) . . ?
C10 N11 Zn1 105.13(19) . . ?
N16 C15 C6 110.2(3) . . ?
C17 N16 C15 113.1(3) . . ?
C17 N16 Zn2 106.3(2) . . ?
C15 N16 Zn2 110.2(2) . . ?
N16 C17 C18 107.2(3) . . ?
N19 C18 C17 110.6(3) . . ?
C20 N19 C21 109.8(4) . . ?
C20 N19 C18 110.0(3) . . ?
C21 N19 C18 108.1(3) . . ?
C20 N19 Zn2 110.4(2) . . ?
C21 N19 Zn2 114.0(2) . . ?
C18 N19 Zn2 104.3(2) . . ?
C26 O25 Zn1 135.6(3) . . ?
O25 C26 O27 125.4(4) . . ?
O25 C26 C28 117.4(3) . . ?
O27 C26 C28 117.2(4) . . ?
C26 O27 Zn2 127.9(3) . . ?
C31 O30 Zn1 128.4(2) . . ?
O30 C31 O32 125.2(3) . . ?
O30 C31 C33 117.0(3) . . ?
O32 C31 C33 117.7(3) . . ?
C31 O32 Zn2 135.4(2) . . ?
C46 B C58 109.2(3) . . ?
C46 B C52 108.2(3) . . ?
C58 B C52 109.9(3) . . ?
C46 B C40 112.7(3) . . ?
C58 B C40 108.0(3) . . ?
C52 B C40 108.7(3) . . ?
C41 C40 C45 115.2(3) . . ?
C41 C40 B 121.4(3) . . ?
C45 C40 B 123.4(3) . . ?
C40 C41 C42 123.3(4) . . ?
C43 C42 C41 119.6(4) . . ?
C44 C43 C42 118.8(4) . . ?
C43 C44 C45 121.2(4) . . ?
C44 C45 C40 121.9(4) . . ?
C51 C46 C47 113.9(3) . . ?
C51 C46 B 122.7(3) . . ?
C47 C46 B 123.4(3) . . ?
C48 C47 C46 122.9(4) . . ?
C49 C48 C47 120.6(4) . . ?
C50 C49 C48 118.3(4) . . ?
C49 C50 C51 120.7(4) . . ?
C50 C51 C46 123.6(4) . . ?
C53 C52 C57 115.6(3) . . ?
C53 C52 B 122.6(3) . . ?
C57 C52 B 121.7(3) . . ?
C52 C53 C54 121.6(4) . . ?
C55 C54 C53 121.2(4) . . ?
C54 C55 C56 118.4(3) . . ?
C57 C56 C55 120.3(4) . . ?
C56 C57 C52 122.8(4) . . ?
C63 C58 C59 115.0(3) . . ?
C63 C58 B 122.9(3) . . ?
C59 C58 B 122.0(3) . . ?
C60 C59 C58 122.6(4) . . ?
C61 C60 C59 120.5(4) . . ?
C60 C61 C62 119.1(4) . . ?
C61 C62 C63 120.3(4) . . ?
C62 C63 C58 122.4(4) . . ?

loop_
_geom_bond_atom_site_label_1
_geom_bond_atom_site_label_2
_geom_bond_distance
_geom_bond_site_symmetry_2
_geom_bond_publ_flag
Zn1 O25 1.978(3) . ?
Zn1 O30 1.996(3) . ?
Zn1 O1 2.035(2) . ?
Zn1 N8 2.088(3) . ?
Zn1 N11 2.260(3) . ?
Zn2 O32 1.976(3) . ?
Zn2 O27 1.987(3) . ?
Zn2 O1 2.031(2) . ?
Zn2 N16 2.089(3) . ?
Zn2 N19 2.257(3) . ?
O1 C1 1.342(4) . ?
C1 C2 1.408(5) . ?
C1 C6 1.408(4) . ?
C2 C3 1.395(5) . ?
C2 C7 1.504(4) . ?
C3 C4 1.391(5) . ?
C4 C5 1.381(5) . ?
C4 C14 1.503(5) . ?
C5 C6 1.398(5) . ?
C6 C15 1.495(5) . ?
C7 N8 1.491(4) . ?
N8 C9 1.478(4) . ?
C9 C10 1.534(5) . ?
C10 N11 1.482(5) . ?
N11 C12 1.459(5) . ?
N11 C13 1.462(5) . ?
C15 N16 1.491(5) . ?
N16 C17 1.478(5) . ?
C17 C18 1.525(6) . ?
C18 N19 1.485(5) . ?
N19 C20 1.480(5) . ?
N19 C21 1.482(5) . ?
O25 C26 1.242(5) . ?
C26 O27 1.262(4) . ?
C26 C28 1.509(6) . ?
O30 C31 1.256(4) . ?
C31 O32 1.260(4) . ?
C31 C33 1.497(5) . ?
B C46 1.647(5) . ?
B C58 1.650(5) . ?
B C52 1.656(5) . ?
B C40 1.656(5) . ?
C40 C41 1.386(5) . ?
C40 C45 1.411(5) . ?
C41 C42 1.398(5) . ?
C42 C43 1.384(6) . ?
C43 C44 1.371(7) . ?
C44 C45 1.388(5) . ?
C46 C51 1.404(5) . ?
C46 C47 1.404(5) . ?
C47 C48 1.385(6) . ?
C48 C49 1.381(6) . ?
C49 C50 1.373(6) . ?
C50 C51 1.375(6) . ?
C52 C53 1.397(5) . ?
C52 C57 1.404(5) . ?
C53 C54 1.399(5) . ?
C54 C55 1.372(6) . ?
C55 C56 1.388(6) . ?
C56 C57 1.384(5) . ?
C58 C63 1.397(5) . ?
C58 C59 1.401(5) . ?
C59 C60 1.392(5) . ?
C60 C61 1.363(6) . ?
C61 C62 1.376(6) . ?
C62 C63 1.395(5) . ?
